data_4312397
loop_
_publ_author_name
'Andrew D. Burrows'
'Mary F. Mahon'
'Steven P. Nolan'
'Maurizio Varrone'

_publ_section_title
;
 Diphosphines Possessing Electronically Different Donor Groups: Synthesis
 and Coordination Chemistry of the Unsymmetrical
 Di(N-pyrrolyl)phosphino-Functionalized dppm Analogue Ph2PCH2P(NC4H4)2
;
_journal_name_full 'Inorganic Chemistry'
_journal_page_first 7227
_journal_page_last 7238
_journal_paper_doi 10.1021/ic034487z
_journal_volume 42
_journal_year 2003
_chemical_formula_sum 'C42.25 H40 Cl2.5 N4 O2 P4 Pd2'
_chemical_formula_weight 1061.59
_space_group_IT_number 14
_symmetry_cell_setting monoclinic
_symmetry_space_group_name_Hall '-P 2ybc'
_symmetry_space_group_name_H-M 'P 1 21/c 1'
_atom_sites_solution_hydrogens geom
_atom_sites_solution_primary direct
_atom_sites_solution_secondary difmap
_audit_creation_method SHELXL-97
_cell_angle_alpha 90.00
_cell_angle_beta 107.7090(8)
_cell_angle_gamma 90.00
_cell_formula_units_Z 4
_cell_length_a 13.2580(2)
_cell_length_b 15.8300(2)
_cell_length_c 21.0940(3)
_cell_measurement_reflns_used 25
_cell_measurement_temperature 293(2)
_cell_measurement_theta_max 18
_cell_measurement_theta_min 12
_cell_volume 4217.30(10)
_computing_data_reduction 'Denzo and Scalepack (otwinowski & Minor, 1997'
_computing_molecular_graphics 'ORTEX (P.McArdle, 1995)'
_computing_publication_material 'SHELXL-97/2 (Sheldrick,1997)'
_computing_structure_refinement 'SHELXL-97 (Sheldrick, 1997)'
_computing_structure_solution 'SHELXS-97 (Sheldrick, 1990)'
_diffrn_ambient_temperature 293(2)
_diffrn_measured_fraction_theta_full 0.996
_diffrn_measured_fraction_theta_max 0.996
_diffrn_measurement_device_type KappaCCD
_diffrn_measurement_method KappaCCD
_diffrn_radiation_monochromator graphite
_diffrn_radiation_source 'fine-focus sealed tube'
_diffrn_radiation_type MoK\a
_diffrn_radiation_wavelength 0.71073
_diffrn_reflns_av_R_equivalents 0.0545
_diffrn_reflns_av_sigmaI/netI 0.0393
_diffrn_reflns_limit_h_max 17
_diffrn_reflns_limit_h_min -17
_diffrn_reflns_limit_k_max 20
_diffrn_reflns_limit_k_min -20
_diffrn_reflns_limit_l_max 27
_diffrn_reflns_limit_l_min -27
_diffrn_reflns_number 71883
_diffrn_reflns_theta_full 27.49
_diffrn_reflns_theta_max 27.49
_diffrn_reflns_theta_min 3.88
_exptl_absorpt_coefficient_mu 1.205
_exptl_absorpt_correction_T_max 0.80
_exptl_absorpt_correction_T_min 0.74
_exptl_absorpt_correction_type multi-scan
_exptl_absorpt_process_details 'Sortav Blessing (1995)'
_exptl_crystal_colour Orange
_exptl_crystal_density_diffrn 1.671
_exptl_crystal_density_method 'not measured'
_exptl_crystal_description Block
_exptl_crystal_F_000 2130
_exptl_crystal_size_max 0.50
_exptl_crystal_size_mid 0.40
_exptl_crystal_size_min 0.20
_refine_diff_density_max 1.582
_refine_diff_density_min -1.116
_refine_diff_density_rms 0.108
_refine_ls_extinction_coef 0.0018(4)
_refine_ls_extinction_expression Fc^*^=kFc[1+0.001xFc^2^\l^3^/sin(2\q)]^-1/4^
_refine_ls_extinction_method SHELXL
_refine_ls_goodness_of_fit_ref 0.826
_refine_ls_hydrogen_treatment mixed
_refine_ls_matrix_type full
_refine_ls_number_parameters 622
_refine_ls_number_reflns 9652
_refine_ls_number_restraints 0
_refine_ls_restrained_S_all 0.826
_refine_ls_R_factor_all 0.0720
_refine_ls_R_factor_gt 0.0474
_refine_ls_shift/su_max 0.163
_refine_ls_shift/su_mean 0.008
_refine_ls_structure_factor_coef Fsqd
_refine_ls_weighting_details 'calc w=1/[\s^2^(Fo^2^)+(0.1290P)^2^+9.6367P] where P=(Fo^2^+2Fc^2^)/3'
_refine_ls_weighting_scheme calc
_refine_ls_wR_factor_gt 0.1387
_refine_ls_wR_factor_ref 0.1653
_reflns_number_gt 7145
_reflns_number_total 9652
_reflns_threshold_expression >2sigma(I)
_cod_data_source_file ic034487zsi20030806_093646_4.cif
_cod_data_source_block '_compound_5_(h01adb2)'
_cod_depositor_comments
;
The following automatic conversions were performed:

'_symmetry_cell_setting' value 'Monoclinic' changed to 'monoclinic'
according to the built-in table from CIF Core dictionary named
'cif_core.dic' version 2.4.1 from
2010-06-29.

'_exptl_absorpt_correction_type' value 'Multi-Scan'
changed to 'multi-scan' according to the built-in table from CIF Core
dictionary named 'cif_core.dic' version 2.4.1 from 2010-06-29.

Automatic conversion script
Id: cif_fix_values 1646 2011-03-28 12:23:43Z adriana 

The following automatic conversions were performed:

data name '_atom_site_symetry_multiplicity' was replaced with
'_atom_site_symmetry_multiplicity' as specified in the replacement
file 'data/replacement-values/replacement_tags.lst'.

Automatic conversion script
Id: cif_correct_tags 9268 2022-04-12 08:56:07Z antanas 
;
_cod_original_formula_sum 'C42.25 H40 Cl2.50 N4 O2 P4 Pd2'
_cod_database_code 4312397

loop_
_symmetry_equiv_pos_as_xyz
'x, y, z'
'-x, y+1/2, -z+1/2'
'-x, -y, -z'
'x, -y-1/2, z-1/2'

loop_
_atom_site_label
_atom_site_type_symbol
_atom_site_fract_x
_atom_site_fract_y
_atom_site_fract_z
_atom_site_U_iso_or_equiv
_atom_site_adp_type
_atom_site_occupancy
_atom_site_symmetry_multiplicity
_atom_site_calc_flag
_atom_site_refinement_flags
_atom_site_disorder_assembly
_atom_site_disorder_group
Pd1 Pd 0.20974(3) 0.05688(2) 0.762836(15) 0.03847(13) Uani 1 1 d . A .
Pd2 Pd 0.41044(3) 0.07450(2) 0.832555(16) 0.03944(13) Uani 1 1 d . A .
P1 P 0.17454(9) 0.01952(7) 0.86024(5) 0.0367(3) Uani 1 1 d . . .
P3 P 0.25018(11) 0.08701(8) 0.66747(6) 0.0429(3) Uani 1 1 d . . .
P2 P 0.34323(10) 0.13912(7) 0.90622(5) 0.0400(3) Uani 1 1 d . . .
P4 P 0.45166(10) 0.01726(8) 0.74415(6) 0.0445(3) Uani 1 1 d . . .
Cl1 Cl 0.02672(11) 0.04000(10) 0.70212(6) 0.0592(3) Uani 1 1 d . . .
Cl2 Cl 0.58696(10) 0.07201(8) 0.90892(6) 0.0502(3) Uani 1 1 d . . .
N1 N 0.2569(4) 0.2212(2) 0.88066(19) 0.0486(10) Uani 1 1 d . . .
N2 N 0.4233(3) 0.1831(3) 0.9785(2) 0.0508(10) Uani 1 1 d . . .
C1 C 0.1691(4) -0.0934(3) 0.8711(2) 0.0382(9) Uani 1 1 d . . .
C2 C 0.2141(4) -0.1344(3) 0.9318(2) 0.0456(11) Uani 1 1 d . . .
H2 H 0.2489 -0.1031 0.9694 0.055 Uiso 1 1 calc R . .
C3 C 0.2070(5) -0.2213(3) 0.9363(3) 0.0609(14) Uani 1 1 d . . .
H3 H 0.2360 -0.2475 0.9773 0.073 Uiso 1 1 calc R . .
C4 C 0.1598(6) -0.2680(4) 0.8835(4) 0.0752(18) Uani 1 1 d . . .
H4 H 0.1575 -0.3264 0.8871 0.090 Uiso 1 1 calc R . .
C5 C 0.1143(6) -0.2288(4) 0.8234(3) 0.080(2) Uani 1 1 d . . .
H5 H 0.0796 -0.2616 0.7866 0.096 Uiso 1 1 calc R . .
C6 C 0.1184(5) -0.1428(4) 0.8159(3) 0.0627(15) Uani 1 1 d . . .
H6 H 0.0878 -0.1178 0.7746 0.075 Uiso 1 1 calc R . .
C7 C 0.0529(4) 0.0614(3) 0.8706(2) 0.0427(10) Uani 1 1 d . . .
C8 C 0.0017(4) 0.0222(4) 0.9105(3) 0.0553(13) Uani 1 1 d . . .
H8 H 0.0254 -0.0299 0.9297 0.066 Uiso 1 1 calc R . .
C9 C -0.0855(6) 0.0606(5) 0.9221(3) 0.0738(18) Uani 1 1 d . . .
H9 H -0.1212 0.0320 0.9474 0.089 Uiso 1 1 calc R . .
C10 C -0.1204(6) 0.1383(5) 0.8979(3) 0.084(2) Uani 1 1 d . . .
H10 H -0.1762 0.1645 0.9082 0.100 Uiso 1 1 calc R . .
C11 C -0.0696(5) 0.1768(5) 0.8574(3) 0.0712(17) Uani 1 1 d . . .
H11 H -0.0933 0.2293 0.8390 0.085 Uiso 1 1 calc R . .
C12 C 0.0154(4) 0.1398(4) 0.8433(3) 0.0544(12) Uani 1 1 d . . .
H12 H 0.0476 0.1671 0.8155 0.065 Uiso 1 1 calc R . .
C13 C 0.2040(5) 0.2651(3) 0.9188(3) 0.0594(14) Uani 1 1 d . . .
H13 H 0.2085 0.2532 0.9627 0.071 Uiso 1 1 calc R . .
C14 C 0.1448(6) 0.3279(4) 0.8811(3) 0.0744(18) Uani 1 1 d . . .
H14 H 0.1019 0.3659 0.8946 0.089 Uiso 1 1 calc R . .
C15 C 0.1606(6) 0.3247(4) 0.8167(3) 0.0790(19) Uani 1 1 d . . .
H15 H 0.1301 0.3604 0.7810 0.095 Uiso 1 1 calc R . .
C16 C 0.2298(5) 0.2584(3) 0.8173(3) 0.0604(14) Uani 1 1 d . . .
H16 H 0.2537 0.2417 0.7821 0.073 Uiso 1 1 calc R . .
C17 C 0.4664(5) 0.1438(4) 1.0373(3) 0.0652(16) Uani 1 1 d . . .
H17 H 0.4552 0.0882 1.0476 0.078 Uiso 1 1 calc R . .
C18 C 0.5314(6) 0.2034(5) 1.0798(3) 0.081(2) Uani 1 1 d . . .
H18 H 0.5689 0.1950 1.1244 0.097 Uiso 1 1 calc R . .
C19 C 0.5305(5) 0.2768(4) 1.0443(3) 0.0733(18) Uani 1 1 d . . .
H19 H 0.5699 0.3254 1.0595 0.088 Uiso 1 1 calc R . .
C20 C 0.4609(6) 0.2645(4) 0.9828(3) 0.078(2) Uani 1 1 d . . .
H20 H 0.4418 0.3046 0.9490 0.094 Uiso 1 1 calc R . .
N3 N 0.2046(13) 0.1837(7) 0.6393(7) 0.056(4) Uani 0.50 1 d PG A 1
C21 C 0.2529(10) 0.2424(9) 0.6065(8) 0.071(5) Uani 0.50 1 d PG A 1
H21 H 0.3203 0.2378 0.6021 0.085 Uiso 0.50 1 calc PR A 1
C22 C 0.1800(11) 0.3092(7) 0.5818(7) 0.087(6) Uani 0.50 1 d PG A 1
H22 H 0.1914 0.3560 0.5582 0.104 Uiso 0.50 1 calc PR A 1
C23 C 0.0868(9) 0.2918(9) 0.5992(7) 0.076(5) Uani 0.50 1 d PG A 1
H23 H 0.0263 0.3253 0.5891 0.092 Uiso 0.50 1 calc PR A 1
C24 C 0.1020(12) 0.2143(8) 0.6347(6) 0.067(4) Uani 0.50 1 d PG A 1
H24 H 0.0532 0.1881 0.6520 0.080 Uiso 0.50 1 calc PR A 1
C101 C 0.2165(11) 0.1907(7) 0.6296(8) 0.038(4) Uani 0.50 1 d PG A 2
C102 C 0.1086(10) 0.2068(7) 0.6049(7) 0.077(5) Uani 0.50 1 d PG A 2
H102 H 0.0602 0.1669 0.6101 0.092 Uiso 0.50 1 calc PR A 2
C103 C 0.0729(7) 0.2826(8) 0.5725(7) 0.093(7) Uani 0.50 1 d PG A 2
H103 H 0.0007 0.2934 0.5560 0.111 Uiso 0.50 1 calc PR A 2
C104 C 0.1453(8) 0.3422(6) 0.5649(6) 0.089(5) Uani 0.50 1 d PG A 2
H104 H 0.1214 0.3929 0.5432 0.107 Uiso 0.50 1 calc PR A 2
C105 C 0.2532(8) 0.3261(6) 0.5896(6) 0.073(4) Uani 0.50 1 d PG A 2
H105 H 0.3016 0.3660 0.5844 0.088 Uiso 0.50 1 calc PR A 2
C106 C 0.2889(8) 0.2503(8) 0.6219(8) 0.071(6) Uani 0.50 1 d PG A 2
H106 H 0.3611 0.2396 0.6385 0.086 Uiso 0.50 1 calc PR A 2
N4 N 0.1814(11) 0.0268(7) 0.6006(6) 0.041(4) Uani 0.50 1 d PG A 1
C25 C 0.1697(16) 0.0423(7) 0.5324(7) 0.096(9) Uani 0.50 1 d PG A 1
H25 H 0.1838 0.0930 0.5145 0.115 Uiso 0.50 1 calc PR A 1
C26 C 0.1327(17) -0.0331(9) 0.4964(4) 0.132(12) Uani 0.50 1 d PG A 1
H26 H 0.1184 -0.0405 0.4508 0.158 Uiso 0.50 1 calc PR A 1
C27 C 0.1215(12) -0.0953(7) 0.5423(5) 0.057(4) Uani 0.50 1 d PG A 1
H27 H 0.0986 -0.1505 0.5320 0.068 Uiso 0.50 1 calc PR A 1
C28 C 0.1516(11) -0.0583(8) 0.6067(4) 0.042(5) Uani 0.50 1 d PG A 1
H28 H 0.1518 -0.0851 0.6460 0.050 Uiso 0.50 1 calc PR A 1
C201 C 0.2032(11) 0.0110(7) 0.6013(6) 0.032(3) Uani 0.50 1 d PG A 2
C202 C 0.1984(11) 0.0340(6) 0.5368(7) 0.044(3) Uani 0.50 1 d PG A 2
H202 H 0.2289 0.0843 0.5292 0.053 Uiso 0.50 1 calc PR A 2
C203 C 0.1481(12) -0.0184(7) 0.4838(5) 0.072(5) Uani 0.50 1 d PG A 2
H203 H 0.1449 -0.0031 0.4406 0.086 Uiso 0.50 1 calc PR A 2
C204 C 0.1026(10) -0.0938(6) 0.4952(5) 0.083(5) Uani 0.50 1 d PG A 2
H204 H 0.0689 -0.1288 0.4596 0.100 Uiso 0.50 1 calc PR A 2
C205 C 0.1073(12) -0.1167(6) 0.5596(6) 0.066(5) Uani 0.50 1 d PG A 2
H205 H 0.0769 -0.1671 0.5672 0.079 Uiso 0.50 1 calc PR A 2
C206 C 0.1577(14) -0.0643(8) 0.6127(5) 0.082(9) Uani 0.50 1 d PG A 2
H206 H 0.1609 -0.0796 0.6558 0.098 Uiso 0.50 1 calc PR A 2
C29 C 0.5814(9) 0.0188(11) 0.7398(10) 0.063(8) Uani 0.50 1 d PG A 1
C30 C 0.6512(13) -0.0329(12) 0.7861(9) 0.154(16) Uani 0.50 1 d PG A 1
H30 H 0.6266 -0.0666 0.8143 0.185 Uiso 0.50 1 calc PR A 1
C31 C 0.7579(12) -0.0341(12) 0.7902(7) 0.087(7) Uani 0.50 1 d PG A 1
H31 H 0.8046 -0.0687 0.8212 0.105 Uiso 0.50 1 calc PR A 1
C32 C 0.7947(8) 0.0163(11) 0.7480(7) 0.080(5) Uani 0.50 1 d PG A 1
H32 H 0.8660 0.0155 0.7507 0.096 Uiso 0.50 1 calc PR A 1
C33 C 0.7248(10) 0.0680(11) 0.7017(9) 0.149(13) Uani 0.50 1 d PG A 1
H33 H 0.7494 0.1018 0.6734 0.179 Uiso 0.50 1 calc PR A 1
C34 C 0.6182(9) 0.0693(11) 0.6976(10) 0.181(19) Uani 0.50 1 d PG A 1
H34 H 0.5714 0.1039 0.6666 0.217 Uiso 0.50 1 calc PR A 1
N301 N 0.5837(9) 0.0120(13) 0.7480(9) 0.073(7) Uani 0.50 1 d PG A 2
C301 C 0.6570(14) -0.0502(12) 0.7827(10) 0.076(6) Uani 0.50 1 d PG A 2
H301 H 0.6426 -0.0943 0.8078 0.091 Uiso 0.50 1 calc PR A 2
C302 C 0.7559(11) -0.0334(13) 0.7722(10) 0.143(17) Uani 0.50 1 d PG A 2
H302 H 0.8177 -0.0645 0.7893 0.172 Uiso 0.50 1 calc PR A 2
C303 C 0.7438(14) 0.0392(12) 0.7310(10) 0.139(12) Uani 0.50 1 d PG A 2
H303 H 0.7963 0.0640 0.7164 0.167 Uiso 0.50 1 calc PR A 2
C304 C 0.6374(16) 0.0673(9) 0.7161(8) 0.094(7) Uani 0.50 1 d PG A 2
H304 H 0.6080 0.1137 0.6900 0.112 Uiso 0.50 1 calc PR A 2
C35 C 0.4036(17) -0.0882(7) 0.7165(10) 0.040(5) Uani 0.50 1 d PG A 1
C36 C 0.4343(15) -0.1258(8) 0.6657(9) 0.050(4) Uani 0.50 1 d PG A 1
H36 H 0.4715 -0.0946 0.6428 0.060 Uiso 0.50 1 calc PR A 1
C37 C 0.4094(11) -0.2099(8) 0.6492(5) 0.060(4) Uani 0.50 1 d PG A 1
H37 H 0.4300 -0.2350 0.6152 0.072 Uiso 0.50 1 calc PR A 1
C38 C 0.3538(8) -0.2564(5) 0.6834(5) 0.057(3) Uani 0.50 1 d PG A 1
H38 H 0.3372 -0.3127 0.6723 0.068 Uiso 0.50 1 calc PR A 1
C39 C 0.3231(11) -0.2189(8) 0.7342(6) 0.051(3) Uani 0.50 1 d PG A 1
H39 H 0.2859 -0.2500 0.7571 0.061 Uiso 0.50 1 calc PR A 1
C40 C 0.3480(15) -0.1348(9) 0.7507(9) 0.073(12) Uani 0.50 1 d PG A 1
H40 H 0.3275 -0.1097 0.7847 0.087 Uiso 0.50 1 calc PR A 1
N401 N 0.4192(16) -0.0852(8) 0.7235(10) 0.055(6) Uani 0.50 1 d PG A 2
C401 C 0.3486(14) -0.1320(10) 0.7489(9) 0.050(9) Uani 0.50 1 d PG A 2
H401 H 0.3163 -0.1127 0.7796 0.060 Uiso 0.50 1 calc PR A 2
C402 C 0.3362(13) -0.2134(8) 0.7193(8) 0.093(7) Uani 0.50 1 d PG A 2
H402 H 0.2942 -0.2568 0.7271 0.111 Uiso 0.50 1 calc PR A 2
C403 C 0.3990(14) -0.2169(8) 0.6755(7) 0.095(7) Uani 0.50 1 d PG A 2
H403 H 0.4055 -0.2630 0.6497 0.114 Uiso 0.50 1 calc PR A 2
C404 C 0.4503(16) -0.1376(10) 0.6782(9) 0.076(8) Uani 0.50 1 d PG A 2
H404 H 0.4963 -0.1227 0.6543 0.092 Uiso 0.50 1 calc PR A 2
C41 C 0.2732(4) 0.0581(3) 0.9366(2) 0.0386(9) Uani 1 1 d . . .
H41A H 0.2391 0.0815 0.9674 0.046 Uiso 1 1 calc R . .
H41B H 0.3207 0.0132 0.9587 0.046 Uiso 1 1 calc R . .
C42 C 0.3895(5) 0.0843(3) 0.6739(3) 0.0564(13) Uani 1 1 d . A .
H42A H 0.3994 0.0614 0.6335 0.068 Uiso 1 1 calc R . .
H42B H 0.4195 0.1407 0.6810 0.068 Uiso 1 1 calc R . .
C43 C 0.3682(6) 0.0116(4) 0.4182(3) 0.0967(19) Uani 0.25 1 d P . .
Cl3A Cl 0.3682(6) 0.0116(4) 0.4182(3) 0.0967(19) Uani 0.25 1 d P . .
Cl3 Cl 0.4354(6) 0.0010(5) 0.4940(6) 0.124(4) Uani 0.25 1 d P . .

loop_
_atom_site_aniso_label
_atom_site_aniso_U_11
_atom_site_aniso_U_22
_atom_site_aniso_U_33
_atom_site_aniso_U_23
_atom_site_aniso_U_13
_atom_site_aniso_U_12
Pd1 0.0479(2) 0.0368(2) 0.02667(18) 0.00202(13) 0.00535(14) 0.00119(14)
Pd2 0.0482(2) 0.03210(19) 0.0345(2) -0.00047(13) 0.00729(15) -0.00602(14)
P1 0.0408(6) 0.0352(6) 0.0285(5) 0.0008(4) 0.0025(4) -0.0038(5)
P3 0.0588(8) 0.0364(6) 0.0309(5) 0.0038(5) 0.0098(5) 0.0049(5)
P2 0.0510(7) 0.0331(5) 0.0322(5) -0.0013(4) 0.0072(5) -0.0078(5)
P4 0.0471(7) 0.0380(6) 0.0454(6) -0.0051(5) 0.0096(5) -0.0007(5)
Cl1 0.0526(7) 0.0797(9) 0.0357(6) -0.0029(6) -0.0009(5) 0.0056(6)
Cl2 0.0517(7) 0.0475(6) 0.0439(6) -0.0010(5) 0.0034(5) -0.0071(5)
N1 0.067(3) 0.0339(19) 0.040(2) 0.0003(16) 0.0079(19) 0.0005(18)
N2 0.061(3) 0.047(2) 0.040(2) -0.0079(18) 0.0086(19) -0.019(2)
C1 0.041(2) 0.034(2) 0.035(2) -0.0027(17) 0.0066(18) -0.0059(18)
C2 0.043(2) 0.037(2) 0.050(3) 0.005(2) 0.005(2) -0.0025(19)
C3 0.063(3) 0.041(3) 0.079(4) 0.005(3) 0.022(3) 0.000(2)
C4 0.099(5) 0.049(3) 0.086(5) -0.004(3) 0.040(4) -0.009(3)
C5 0.123(6) 0.057(4) 0.059(3) -0.020(3) 0.026(4) -0.039(4)
C6 0.087(4) 0.053(3) 0.042(3) -0.005(2) 0.010(3) -0.024(3)
C7 0.045(3) 0.045(2) 0.032(2) -0.0016(18) 0.0016(18) -0.003(2)
C8 0.059(3) 0.061(3) 0.046(3) 0.004(2) 0.017(2) 0.004(3)
C9 0.072(4) 0.087(5) 0.063(4) -0.002(3) 0.021(3) 0.014(4)
C10 0.069(4) 0.115(6) 0.065(4) -0.014(4) 0.018(3) 0.030(4)
C11 0.071(4) 0.083(4) 0.059(3) -0.005(3) 0.019(3) 0.016(3)
C12 0.059(3) 0.055(3) 0.046(3) 0.001(2) 0.010(2) 0.010(2)
C13 0.079(4) 0.046(3) 0.049(3) -0.010(2) 0.012(3) 0.004(3)
C14 0.095(5) 0.041(3) 0.082(4) -0.010(3) 0.019(4) 0.013(3)
C15 0.105(5) 0.047(3) 0.074(4) 0.020(3) 0.012(4) 0.007(3)
C16 0.090(4) 0.041(3) 0.043(3) 0.006(2) 0.009(3) 0.001(3)
C17 0.073(4) 0.065(4) 0.044(3) 0.002(3) -0.003(3) -0.020(3)
C18 0.075(4) 0.087(5) 0.061(4) -0.010(3) -0.006(3) -0.010(4)
C19 0.075(4) 0.054(3) 0.076(4) -0.013(3) 0.000(3) -0.022(3)
C20 0.102(5) 0.049(3) 0.068(4) -0.005(3) 0.000(3) -0.027(3)
N3 0.090(10) 0.047(7) 0.036(7) 0.006(5) 0.028(6) 0.014(7)
C21 0.119(14) 0.057(10) 0.051(7) 0.010(7) 0.048(10) 0.043(10)
C22 0.134(16) 0.066(10) 0.083(10) 0.046(8) 0.068(12) 0.054(11)
C23 0.093(12) 0.064(10) 0.073(11) 0.016(8) 0.027(8) 0.037(9)
C24 0.096(11) 0.052(7) 0.052(8) 0.013(6) 0.022(7) 0.031(7)
C101 0.064(8) 0.026(6) 0.024(6) 0.007(4) 0.014(6) 0.004(6)
C102 0.062(8) 0.056(9) 0.115(15) 0.052(10) 0.033(10) 0.022(7)
C103 0.112(15) 0.058(10) 0.108(18) 0.033(10) 0.032(12) 0.036(10)
C104 0.119(14) 0.066(9) 0.114(13) 0.039(9) 0.081(12) 0.046(9)
C105 0.092(11) 0.055(7) 0.089(9) 0.008(7) 0.051(9) 0.010(8)
C106 0.100(11) 0.042(8) 0.081(14) 0.022(8) 0.041(10) -0.002(7)
N4 0.053(7) 0.026(5) 0.038(5) 0.008(4) 0.002(4) 0.035(5)
C25 0.17(2) 0.077(11) 0.031(8) -0.001(7) 0.019(10) 0.062(12)
C26 0.20(3) 0.14(3) 0.055(10) -0.008(14) 0.040(15) 0.05(2)
C27 0.073(9) 0.065(9) 0.028(7) -0.012(6) 0.008(6) 0.004(7)
C28 0.046(8) 0.061(11) 0.021(6) 0.008(6) 0.014(5) 0.021(8)
C201 0.041(7) 0.021(6) 0.034(5) 0.004(4) 0.008(5) 0.028(5)
C202 0.057(7) 0.033(5) 0.039(7) 0.008(5) 0.011(5) 0.005(5)
C203 0.088(11) 0.053(8) 0.079(10) -0.032(8) 0.033(9) -0.008(8)
C204 0.109(12) 0.051(7) 0.076(10) -0.021(8) 0.009(8) 0.014(8)
C205 0.101(11) 0.059(8) 0.037(8) -0.005(6) 0.020(7) -0.012(7)
C206 0.111(19) 0.042(10) 0.075(13) -0.027(9) 0.004(11) -0.033(10)
C29 0.037(11) 0.047(9) 0.117(19) -0.020(10) 0.040(11) -0.004(8)
C30 0.084(15) 0.31(4) 0.063(13) -0.051(16) 0.011(10) 0.13(2)
C31 0.060(10) 0.17(2) 0.023(8) -0.034(9) 0.004(6) 0.015(11)
C32 0.073(11) 0.092(12) 0.075(11) -0.036(9) 0.022(9) -0.027(9)
C33 0.061(14) 0.16(2) 0.26(4) 0.04(2) 0.095(18) -0.008(13)
C34 0.058(11) 0.17(3) 0.35(5) 0.11(3) 0.121(19) 0.002(13)
N301 0.053(12) 0.099(16) 0.052(7) -0.041(8) -0.008(7) 0.004(10)
C301 0.053(11) 0.090(10) 0.086(15) 0.008(9) 0.023(9) 0.002(8)
C302 0.060(12) 0.31(4) 0.044(13) -0.087(17) -0.012(9) 0.043(19)
C303 0.072(16) 0.18(3) 0.17(3) -0.07(2) 0.035(18) -0.007(19)
C304 0.081(13) 0.084(13) 0.107(13) -0.043(11) 0.015(11) -0.005(10)
C35 0.043(7) 0.025(8) 0.038(8) -0.005(6) -0.008(6) 0.009(6)
C36 0.060(8) 0.030(6) 0.050(8) -0.007(6) 0.002(6) 0.008(6)
C37 0.083(9) 0.050(7) 0.040(8) 0.002(6) 0.010(7) -0.001(6)
C38 0.070(7) 0.028(5) 0.071(7) -0.013(5) 0.019(6) -0.004(5)
C39 0.057(7) 0.040(8) 0.057(7) -0.011(6) 0.018(6) -0.014(6)
C40 0.11(2) 0.044(15) 0.06(2) 0.003(13) 0.021(16) 0.034(12)
N401 0.066(11) 0.046(9) 0.049(9) -0.003(7) 0.012(9) -0.004(7)
C401 0.055(13) 0.038(13) 0.053(17) -0.006(11) 0.011(11) -0.023(10)
C402 0.15(2) 0.046(10) 0.082(13) 0.016(10) 0.029(12) -0.016(11)
C403 0.150(19) 0.036(8) 0.068(13) -0.010(8) -0.012(12) -0.005(10)
C404 0.105(18) 0.070(12) 0.060(11) -0.010(9) 0.034(12) 0.004(11)
C41 0.046(2) 0.037(2) 0.0281(19) 0.0026(17) 0.0038(18) -0.0071(18)
C42 0.079(4) 0.047(3) 0.050(3) 0.005(2) 0.030(3) -0.003(3)
C43 0.126(5) 0.082(4) 0.087(4) 0.010(3) 0.038(4) 0.010(4)
Cl3A 0.126(5) 0.082(4) 0.087(4) 0.010(3) 0.038(4) 0.010(4)
Cl3 0.078(5) 0.060(4) 0.226(11) -0.087(6) 0.032(6) -0.006(3)

loop_
_atom_type_symbol
_atom_type_description
_atom_type_scat_dispersion_real
_atom_type_scat_dispersion_imag
_atom_type_scat_source
C C 0.0033 0.0016 'International Tables Vol C Tables 4.2.6.8 and 6.1.1.4'
H H 0.0000 0.0000 'International Tables Vol C Tables 4.2.6.8 and 6.1.1.4'
O O 0.0106 0.0060 'International Tables Vol C Tables 4.2.6.8 and 6.1.1.4'
Cl Cl 0.1484 0.1585 'International Tables Vol C Tables 4.2.6.8 and 6.1.1.4'
N N 0.0061 0.0033 'International Tables Vol C Tables 4.2.6.8 and 6.1.1.4'
P P 0.1023 0.0942 'International Tables Vol C Tables 4.2.6.8 and 6.1.1.4'
Pd Pd -0.9988 1.0072 'International Tables Vol C Tables 4.2.6.8 and 6.1.1.4'

loop_
_geom_angle_atom_site_label_1
_geom_angle_atom_site_label_2
_geom_angle_atom_site_label_3
_geom_angle
_geom_angle_site_symmetry_1
_geom_angle_site_symmetry_3
_geom_angle_publ_flag
P3 Pd1 P1 176.77(4) . . ?
P3 Pd1 Cl1 91.34(5) . . ?
P1 Pd1 Cl1 90.06(4) . . ?
P3 Pd1 Pd2 90.10(4) . . ?
P1 Pd1 Pd2 88.49(3) . . ?
Cl1 Pd1 Pd2 178.56(4) . . ?
P2 Pd2 P4 169.79(5) . . ?
P2 Pd2 Cl2 93.09(4) . . ?
P4 Pd2 Cl2 96.58(5) . . ?
P2 Pd2 Pd1 83.63(3) . . ?
P4 Pd2 Pd1 87.37(3) . . ?
Cl2 Pd2 Pd1 169.85(3) . . ?
C1 P1 C7 106.0(2) . . ?
C1 P1 C41 105.2(2) . . ?
C7 P1 C41 101.2(2) . . ?
C1 P1 Pd1 113.01(15) . . ?
C7 P1 Pd1 115.99(15) . . ?
C41 P1 Pd1 114.18(15) . . ?
N3 P3 N4 99.8(7) . . ?
N3 P3 C201 109.3(7) . . ?
N4 P3 C201 12.0(7) . . ?
N3 P3 C42 107.2(6) . . ?
N4 P3 C42 108.8(5) . . ?
C201 P3 C42 98.4(5) . . ?
N3 P3 C101 9.3(9) . . ?
N4 P3 C101 98.2(7) . . ?
C201 P3 C101 106.3(7) . . ?
C42 P3 C101 99.3(5) . . ?
N3 P3 Pd1 110.2(5) . . ?
N4 P3 Pd1 113.5(5) . . ?
C201 P3 Pd1 115.1(5) . . ?
C42 P3 Pd1 115.90(18) . . ?
C101 P3 Pd1 118.9(5) . . ?
N1 P2 N2 98.4(2) . . ?
N1 P2 C41 106.5(2) . . ?
N2 P2 C41 102.6(2) . . ?
N1 P2 Pd2 119.63(15) . . ?
N2 P2 Pd2 121.85(17) . . ?
C41 P2 Pd2 105.98(16) . . ?
N401 P4 N301 98.1(10) . . ?
N401 P4 C29 100.2(9) . . ?
N301 P4 C29 6.5(12) . . ?
N401 P4 C42 109.5(8) . . ?
N301 P4 C42 105.6(8) . . ?
C29 P4 C42 99.1(6) . . ?
N401 P4 C35 6.0(15) . . ?
N301 P4 C35 102.8(9) . . ?
C29 P4 C35 104.5(9) . . ?
C42 P4 C35 104.4(8) . . ?
N401 P4 Pd2 118.8(6) . . ?
N301 P4 Pd2 118.1(6) . . ?
C29 P4 Pd2 121.4(7) . . ?
C42 P4 Pd2 105.92(19) . . ?
C35 P4 Pd2 118.6(6) . . ?
C13 N1 C16 108.1(4) . . ?
C13 N1 P2 126.9(4) . . ?
C16 N1 P2 124.9(4) . . ?
C17 N2 C20 109.2(5) . . ?
C17 N2 P2 127.1(4) . . ?
C20 N2 P2 123.5(4) . . ?
C6 C1 C2 117.9(4) . . ?
C6 C1 P1 118.5(4) . . ?
C2 C1 P1 123.6(3) . . ?
C3 C2 C1 120.3(5) . . ?
C4 C3 C2 121.4(6) . . ?
C3 C4 C5 119.2(6) . . ?
C4 C5 C6 122.0(6) . . ?
C5 C6 C1 119.1(5) . . ?
C8 C7 C12 118.1(5) . . ?
C8 C7 P1 121.9(4) . . ?
C12 C7 P1 119.6(4) . . ?
C7 C8 C9 120.0(6) . . ?
C10 C9 C8 122.4(7) . . ?
C9 C10 C11 117.3(6) . . ?
C12 C11 C10 122.0(7) . . ?
C11 C12 C7 120.1(6) . . ?
C14 C13 N1 109.1(5) . . ?
C13 C14 C15 107.5(6) . . ?
C16 C15 C14 107.7(5) . . ?
C15 C16 N1 107.6(5) . . ?
N2 C17 C18 106.4(5) . . ?
C19 C18 C17 108.5(6) . . ?
C20 C19 C18 106.8(5) . . ?
C19 C20 N2 109.0(6) . . ?
C24 N3 C21 108.0 . . ?
C24 N3 P3 124.5(10) . . ?
C21 N3 P3 126.8(10) . . ?
C22 C21 N3 108.0 . . ?
C21 C22 C23 108.0 . . ?
C24 C23 C22 108.0 . . ?
C23 C24 N3 108.0 . . ?
C102 C101 C106 120.0 . . ?
C102 C101 P3 114.6(7) . . ?
C106 C101 P3 125.3(7) . . ?
C101 C102 C103 120.0 . . ?
C102 C103 C104 120.0 . . ?
C105 C104 C103 120.0 . . ?
C104 C105 C106 120.0 . . ?
C105 C106 C101 120.0 . . ?
C25 N4 C28 108.0 . . ?
C25 N4 P3 127.1(9) . . ?
C28 N4 P3 123.0(9) . . ?
N4 C25 C26 108.0 . . ?
C27 C26 C25 108.0 . . ?
C26 C27 C28 108.0 . . ?
C27 C28 N4 108.0 . . ?
C202 C201 C206 120.0 . . ?
C202 C201 P3 119.0(7) . . ?
C206 C201 P3 120.3(8) . . ?
C201 C202 C203 120.0 . . ?
C204 C203 C202 120.0 . . ?
C205 C204 C203 120.0 . . ?
C206 C205 C204 120.0 . . ?
C205 C206 C201 120.0 . . ?
C30 C29 C34 120.0 . . ?
C30 C29 P4 114.2(9) . . ?
C34 C29 P4 125.7(9) . . ?
C29 C30 C31 120.0 . . ?
C30 C31 C32 120.0 . . ?
C33 C32 C31 120.0 . . ?
C32 C33 C34 120.0 . . ?
C33 C34 C29 120.0 . . ?
C301 N301 C304 108.0 . . ?
C301 N301 P4 125.5(14) . . ?
C304 N301 P4 126.4(14) . . ?
C302 C301 N301 108.0 . . ?
C303 C302 C301 108.0 . . ?
C302 C303 C304 108.0 . . ?
C303 C304 N301 108.0 . . ?
C36 C35 C40 120.0 . . ?
C36 C35 P4 118.9(10) . . ?
C40 C35 P4 120.6(10) . . ?
C37 C36 C35 120.0 . . ?
C38 C37 C36 120.0 . . ?
C37 C38 C39 120.0 . . ?
C40 C39 C38 120.0 . . ?
C39 C40 C35 120.0 . . ?
C401 N401 C404 108.0 . . ?
C401 N401 P4 123.1(10) . . ?
C404 N401 P4 128.9(10) . . ?
C402 C401 N401 108.0 . . ?
C403 C402 C401 108.0 . . ?
C402 C403 C404 108.0 . . ?
C403 C404 N401 108.0 . . ?
P2 C41 P1 103.2(2) . . ?
P4 C42 P3 106.0(3) . . ?
C43 Cl3 Cl3 113.3(12) . 3_656 ?

loop_
_geom_bond_atom_site_label_1
_geom_bond_atom_site_label_2
_geom_bond_distance
_geom_bond_site_symmetry_2
_geom_bond_publ_flag
Pd1 P3 2.2842(12) . ?
Pd1 P1 2.3179(11) . ?
Pd1 Cl1 2.3894(13) . ?
Pd1 Pd2 2.6344(5) . ?
Pd2 P2 2.2579(13) . ?
Pd2 P4 2.2841(13) . ?
Pd2 Cl2 2.4041(13) . ?
P1 C1 1.807(4) . ?
P1 C7 1.816(5) . ?
P1 C41 1.844(4) . ?
P3 N3 1.687(8) . ?
P3 N4 1.718(10) . ?
P3 C201 1.804(9) . ?
P3 C42 1.811(6) . ?
P3 C101 1.820(7) . ?
P2 N1 1.707(4) . ?
P2 N2 1.718(4) . ?
P2 C41 1.811(4) . ?
P4 N401 1.700(10) . ?
P4 N301 1.730(12) . ?
P4 C29 1.750(10) . ?
P4 C42 1.806(6) . ?
P4 C35 1.819(9) . ?
N1 C13 1.402(7) . ?
N1 C16 1.404(6) . ?
N2 C17 1.349(7) . ?
N2 C20 1.374(7) . ?
C1 C6 1.393(7) . ?
C1 C2 1.397(6) . ?
C2 C3 1.385(7) . ?
C3 C4 1.323(9) . ?
C4 C5 1.376(9) . ?
C5 C6 1.374(8) . ?
C7 C8 1.381(7) . ?
C7 C12 1.394(7) . ?
C8 C9 1.391(8) . ?
C9 C10 1.359(10) . ?
C10 C11 1.381(10) . ?
C11 C12 1.380(8) . ?
C13 C14 1.363(8) . ?
C14 C15 1.438(10) . ?
C15 C16 1.391(9) . ?
C17 C18 1.402(8) . ?
C18 C19 1.380(10) . ?
C19 C20 1.358(9) . ?
N3 C24 1.4200 . ?
N3 C21 1.4200 . ?
C21 C22 1.4200 . ?
C22 C23 1.4200 . ?
C23 C24 1.4200 . ?
C101 C102 1.3900 . ?
C101 C106 1.3900 . ?
C102 C103 1.3900 . ?
C103 C104 1.3900 . ?
C104 C105 1.3900 . ?
C105 C106 1.3900 . ?
N4 C25 1.4200 . ?
N4 C28 1.4200 . ?
C25 C26 1.4200 . ?
C26 C27 1.4200 . ?
C27 C28 1.4200 . ?
C201 C202 1.3900 . ?
C201 C206 1.3900 . ?
C202 C203 1.3900 . ?
C203 C204 1.3900 . ?
C204 C205 1.3900 . ?
C205 C206 1.3900 . ?
C29 C30 1.3900 . ?
C29 C34 1.3900 . ?
C30 C31 1.3900 . ?
C31 C32 1.3900 . ?
C32 C33 1.3900 . ?
C33 C34 1.3900 . ?
N301 C301 1.4200 . ?
N301 C304 1.4200 . ?
C301 C302 1.4200 . ?
C302 C303 1.4200 . ?
C303 C304 1.4200 . ?
C35 C36 1.3900 . ?
C35 C40 1.3900 . ?
C36 C37 1.3900 . ?
C37 C38 1.3900 . ?
C38 C39 1.3900 . ?
C39 C40 1.3900 . ?
N401 C401 1.4200 . ?
N401 C404 1.4200 . ?
C401 C402 1.4200 . ?
C402 C403 1.4200 . ?
C403 C404 1.4200 . ?
C43 Cl3 1.583(14) . ?
Cl3 Cl3 1.652(16) 3_656 ?
